data_4325484
loop_
_publ_author_name
'David Schweinfurth'
'Fritz Weisser'
'Denis Bubrin'
'Lapo Bogani'
'Biprajit Sarkar'

_publ_contact_author_address
;
Institut fuer Anorganische Chemie
Universitaet Stuttgart
Pfaffenwaldring 55
D-70569
Stuttgart
Germany
;
_publ_contact_author_email bsarkar@iac.uni-stuttgart.de
_publ_contact_author_fax (+)4971168564165
_publ_contact_author_name 'Dr. Biprajit Sarkar'
_publ_contact_author_phone (+)4971168564235
_publ_section_title
;
 Cobalt Complexes with "Click"-Derived Functional Tripodal Ligands: Spin
 Crossover and Coordination Ambivalence
;
_journal_name_full 'Inorganic Chemistry'
_journal_page_first 6114
_journal_page_last 6121
_journal_paper_doi 10.1021/ic200246v
_journal_volume 50
_journal_year 2011
_chemical_formula_moiety 'C36 H39 Co N13, C2 H3 N, 2(Cl O4)'
_chemical_formula_sum 'C38 H42 Cl2 Co N14 O8'
_chemical_formula_weight 952.69
_chemical_name_systematic
; 
 ? 
;
_space_group_IT_number 2
_symmetry_cell_setting triclinic
_symmetry_space_group_name_Hall '-P 1'
_symmetry_space_group_name_H-M 'P -1'
_atom_sites_solution_hydrogens geom
_atom_sites_solution_primary direct
_atom_sites_solution_secondary difmap
_audit_creation_method SHELXL-97
_cell_angle_alpha 79.928(14)
_cell_angle_beta 78.168(11)
_cell_angle_gamma 60.612(13)
_cell_formula_units_Z 2
_cell_length_a 12.4046(19)
_cell_length_b 12.482(2)
_cell_length_c 17.162(3)
_cell_measurement_reflns_used 57
_cell_measurement_temperature 173(2)
_cell_measurement_theta_max 12.3
_cell_measurement_theta_min 5.1
_cell_volume 2257.5(7)
_computing_molecular_graphics SHELXTL
_computing_publication_material SHELXTL
_computing_structure_refinement 'SHELXL-97 (Sheldrick, 1997)'
_computing_structure_solution 'SHELXS-97 (Sheldrick, 1990)'
_diffrn_ambient_temperature 173(2)
_diffrn_measured_fraction_theta_full 0.970
_diffrn_measured_fraction_theta_max 0.970
_diffrn_radiation_monochromator graphite
_diffrn_radiation_source 'fine-focus sealed tube'
_diffrn_radiation_type MoK\a
_diffrn_radiation_wavelength 0.71073
_diffrn_reflns_av_R_equivalents 0.0357
_diffrn_reflns_av_sigmaI/netI 0.0508
_diffrn_reflns_limit_h_max 15
_diffrn_reflns_limit_h_min -7
_diffrn_reflns_limit_k_max 15
_diffrn_reflns_limit_k_min -13
_diffrn_reflns_limit_l_max 21
_diffrn_reflns_limit_l_min -20
_diffrn_reflns_number 9047
_diffrn_reflns_theta_full 26.00
_diffrn_reflns_theta_max 26.00
_diffrn_reflns_theta_min 1.90
_exptl_absorpt_coefficient_mu 0.564
_exptl_absorpt_correction_T_max 0.994
_exptl_absorpt_correction_T_min 0.810
_exptl_absorpt_correction_type psi-scan
_exptl_absorpt_process_details 'North et al., 1968'
_exptl_crystal_colour Pink
_exptl_crystal_density_diffrn 1.402
_exptl_crystal_description Plate
_exptl_crystal_F_000 986
_exptl_crystal_size_max 0.5
_exptl_crystal_size_mid 0.45
_exptl_crystal_size_min 0.2
_refine_diff_density_max 0.772
_refine_diff_density_min -0.604
_refine_diff_density_rms 0.075
_refine_ls_extinction_coef constr
_refine_ls_extinction_method none
_refine_ls_goodness_of_fit_ref 0.963
_refine_ls_hydrogen_treatment constr
_refine_ls_matrix_type full
_refine_ls_number_parameters 572
_refine_ls_number_reflns 8625
_refine_ls_number_restraints 0
_refine_ls_restrained_S_all 0.963
_refine_ls_R_factor_all 0.0648
_refine_ls_R_factor_gt 0.0510
_refine_ls_shift/su_max 0.002
_refine_ls_shift/su_mean 0.000
_refine_ls_structure_factor_coef Fsqd
_refine_ls_weighting_details 'calc w=1/[\s^2^(Fo^2^)+(0.0978P)^2^+0.0000P] where P=(Fo^2^+2Fc^2^)/3'
_refine_ls_weighting_scheme calc
_refine_ls_wR_factor_gt 0.1351
_refine_ls_wR_factor_ref 0.1398
_reflns_number_gt 6495
_reflns_number_total 8625
_reflns_threshold_expression >2sigma(I)
_cod_data_source_file ic200246v_si_002.cif
_cod_data_source_block wei02
_cod_database_code 4325484

loop_
_symmetry_equiv_pos_as_xyz
'x, y, z'
'-x, -y, -z'

loop_
_atom_site_label
_atom_site_type_symbol
_atom_site_fract_x
_atom_site_fract_y
_atom_site_fract_z
_atom_site_U_iso_or_equiv
_atom_site_adp_type
_atom_site_occupancy
_atom_site_symmetry_multiplicity
_atom_site_calc_flag
_atom_site_refinement_flags
Co Co 0.95881(3) 0.98044(3) 0.19005(2) 0.02361(11) Uani 1 1 d .
N1 n 0.9212(2) 0.9699(2) 0.34802(13) 0.0289(5) Uani 1 1 d .
C1 C 0.7957(3) 0.9571(2) 0.06553(16) 0.0297(6) Uani 1 1 d .
Cl1 Cl 0.23674(7) 0.27950(7) 0.44689(4) 0.03819(18) Uani 1 1 d .
N2 n 0.8587(2) 0.9546(2) 0.10735(14) 0.0314(5) Uani 1 1 d .
C2 C 0.7155(3) 0.9614(3) 0.01209(18) 0.0383(7) Uani 1 1 d .
H2A H 0.6314 1.0304 0.0234 0.057 Uiso 1 1 calc R
H2B H 0.7110 0.8839 0.0206 0.057 Uiso 1 1 calc R
H2C H 0.7502 0.9727 -0.0435 0.057 Uiso 1 1 calc R
Cl2 Cl 0.31582(6) 0.33740(6) 0.02025(4) 0.03500(17) Uani 1 1 d .
N3 n 1.1286(2) 0.8690(2) 0.10804(14) 0.0321(5) Uani 1 1 d .
C3 C 1.2101(3) 0.8021(3) 0.06711(16) 0.0293(6) Uani 1 1 d .
N4 n 0.9477(2) 1.1411(2) 0.10244(14) 0.0318(5) Uani 1 1 d .
C4 C 1.3147(3) 0.7182(3) 0.01337(18) 0.0401(7) Uani 1 1 d .
H4A H 1.2985 0.7462 -0.0420 0.060 Uiso 1 1 calc R
H4B H 1.3239 0.6347 0.0263 0.060 Uiso 1 1 calc R
H4C H 1.3917 0.7174 0.0199 0.060 Uiso 1 1 calc R
C5 C 0.9556(2) 1.2190(3) 0.06066(17) 0.0310(6) Uani 1 1 d .
C6 C 0.9650(3) 1.3200(3) 0.00654(19) 0.0432(7) Uani 1 1 d .
H6A H 0.9830 1.2997 -0.0489 0.065 Uiso 1 1 calc R
H6B H 1.0325 1.3314 0.0185 0.065 Uiso 1 1 calc R
H6C H 0.8859 1.3963 0.0138 0.065 Uiso 1 1 calc R
C10 C 0.7890(3) 0.9992(3) 0.37242(16) 0.0328(6) Uani 1 1 d .
H10A H 0.7593 1.0298 0.4262 0.039 Uiso 1 1 calc R
H10B H 0.7800 0.9242 0.3744 0.039 Uiso 1 1 calc R
N11 n 0.7699(2) 1.1057(2) 0.23632(13) 0.0281(5) Uani 1 1 d .
C11 C 0.7141(2) 1.0961(2) 0.31248(16) 0.0283(6) Uani 1 1 d .
N12 n 0.6849(2) 1.1934(2) 0.19229(14) 0.0311(5) Uani 1 1 d .
C12 C 0.5897(2) 1.1813(3) 0.31578(17) 0.0326(6) Uani 1 1 d .
H12B H 0.5267 1.1971 0.3608 0.039 Uiso 1 1 calc R
N13 n 0.5766(2) 1.2375(2) 0.24146(14) 0.0310(5) Uani 1 1 d .
C13 C 0.4624(3) 1.3389(3) 0.21053(19) 0.0372(7) Uani 1 1 d .
H13A H 0.3903 1.3242 0.2335 0.045 Uiso 1 1 calc R
H13B H 0.4732 1.3390 0.1517 0.045 Uiso 1 1 calc R
C14 C 0.4354(2) 1.4629(3) 0.23115(19) 0.0354(6) Uani 1 1 d .
C15 C 0.3680(3) 1.5060(3) 0.3048(2) 0.0452(8) Uani 1 1 d .
H15A H 0.3376 1.4577 0.3420 0.054 Uiso 1 1 calc R
C16 C 0.3453(3) 1.6196(3) 0.3238(2) 0.0520(9) Uani 1 1 d .
H16A H 0.3001 1.6484 0.3742 0.062 Uiso 1 1 calc R
C17 C 0.3884(4) 1.6911(3) 0.2697(3) 0.0560(10) Uani 1 1 d .
H17A H 0.3727 1.7688 0.2829 0.067 Uiso 1 1 calc R
C18 C 0.4542(4) 1.6492(4) 0.1967(2) 0.0575(10) Uani 1 1 d .
H18A H 0.4832 1.6985 0.1594 0.069 Uiso 1 1 calc R
C19 C 0.4781(3) 1.5358(3) 0.1774(2) 0.0472(8) Uani 1 1 d .
H19A H 0.5241 1.5074 0.1272 0.057 Uiso 1 1 calc R
C20 C 0.9485(3) 1.0627(3) 0.36902(16) 0.0326(6) Uani 1 1 d .
H20A H 0.9690 1.0426 0.4243 0.039 Uiso 1 1 calc R
H20B H 0.8747 1.1455 0.3658 0.039 Uiso 1 1 calc R
N21 n 1.0796(2) 1.0240(2) 0.23707(13) 0.0280(5) Uani 1 1 d .
C21 C 1.0577(3) 1.0618(3) 0.31084(16) 0.0297(6) Uani 1 1 d .
N22 n 1.1775(2) 1.0343(2) 0.19470(13) 0.0314(5) Uani 1 1 d .
C22 C 1.1448(3) 1.0959(3) 0.31524(17) 0.0344(6) Uani 1 1 d .
H22B H 1.1537 1.1257 0.3595 0.041 Uiso 1 1 calc R
N23 n 1.2159(2) 1.0779(2) 0.24268(14) 0.0328(5) Uani 1 1 d .
C23 C 1.3270(3) 1.0977(3) 0.21370(19) 0.0387(7) Uani 1 1 d .
H23A H 1.3124 1.1738 0.2341 0.046 Uiso 1 1 calc R
H23B H 1.3374 1.1098 0.1546 0.046 Uiso 1 1 calc R
C24 C 1.4451(3) 0.9912(3) 0.23989(18) 0.0344(6) Uani 1 1 d .
C25 C 1.4719(3) 0.9776(3) 0.3169(2) 0.0436(7) Uani 1 1 d .
H25A H 1.4144 1.0355 0.3539 0.052 Uiso 1 1 calc R
C26 C 1.5826(3) 0.8798(4) 0.3403(2) 0.0540(9) Uani 1 1 d .
H26A H 1.6009 0.8717 0.3928 0.065 Uiso 1 1 calc R
C27 C 1.6649(3) 0.7953(4) 0.2871(3) 0.0628(11) Uani 1 1 d .
H27A H 1.7395 0.7278 0.3035 0.075 Uiso 1 1 calc R
C28 C 1.6406(4) 0.8072(4) 0.2106(3) 0.0609(10) Uani 1 1 d .
H28A H 1.6992 0.7495 0.1738 0.073 Uiso 1 1 calc R
C29 C 1.5296(3) 0.9042(3) 0.1870(2) 0.0461(8) Uani 1 1 d .
H29A H 1.5116 0.9109 0.1346 0.055 Uiso 1 1 calc R
C30 C 1.0082(3) 0.8436(3) 0.37505(16) 0.0317(6) Uani 1 1 d .
H30A H 0.9799 0.8232 0.4312 0.038 Uiso 1 1 calc R
H30B H 1.0926 0.8351 0.3719 0.038 Uiso 1 1 calc R
N31 n 0.9919(2) 0.7995(2) 0.24427(13) 0.0283(5) Uani 1 1 d .
C31 C 1.0117(2) 0.7587(3) 0.32208(16) 0.0294(6) Uani 1 1 d .
N32 n 1.0068(2) 0.7086(2) 0.20665(14) 0.0328(5) Uani 1 1 d .
C32 C 1.0390(3) 0.6369(3) 0.33275(17) 0.0329(6) Uani 1 1 d .
H32B H 1.0564 0.5833 0.3804 0.040 Uiso 1 1 calc R
N33 n 1.0358(2) 0.6100(2) 0.26090(14) 0.0325(5) Uani 1 1 d .
C33 C 1.0627(3) 0.4908(3) 0.2363(2) 0.0396(7) Uani 1 1 d .
H33A H 1.1354 0.4241 0.2608 0.048 Uiso 1 1 calc R
H33B H 1.0859 0.4913 0.1776 0.048 Uiso 1 1 calc R
C34 C 0.9541(3) 0.4624(3) 0.2598(2) 0.0387(7) Uani 1 1 d .
C35 C 0.9212(3) 0.4282(3) 0.3386(2) 0.0500(8) Uani 1 1 d .
H35A H 0.9654 0.4243 0.3790 0.060 Uiso 1 1 calc R
C36 C 0.8233(4) 0.3995(4) 0.3583(3) 0.0631(10) Uani 1 1 d .
H36A H 0.8007 0.3755 0.4122 0.076 Uiso 1 1 calc R
C37 C 0.7578(4) 0.4060(4) 0.2982(3) 0.0698(12) Uani 1 1 d .
H37A H 0.6902 0.3873 0.3116 0.084 Uiso 1 1 calc R
C38 C 0.7913(4) 0.4390(4) 0.2212(3) 0.0686(11) Uani 1 1 d .
H38A H 0.7482 0.4416 0.1805 0.082 Uiso 1 1 calc R
C39 C 0.8883(3) 0.4691(3) 0.2013(2) 0.0541(9) Uani 1 1 d .
H39A H 0.9095 0.4944 0.1475 0.065 Uiso 1 1 calc R
O111 O 0.2520(3) 0.2933(2) 0.36070(14) 0.0568(7) Uani 1 1 d .
O112 O 0.1717(4) 0.3968(3) 0.4750(2) 0.1074(14) Uani 1 1 d .
O113 O 0.1717(4) 0.2097(4) 0.47314(19) 0.1021(13) Uani 1 1 d .
O114 O 0.3590(3) 0.2117(4) 0.47013(18) 0.0991(13) Uani 1 1 d .
O211 O 0.4229(2) 0.2189(2) 0.0221(2) 0.0788(10) Uani 1 1 d .
O212 O 0.2261(4) 0.3378(4) 0.0835(3) 0.149(2) Uani 1 1 d .
O213 O 0.3480(4) 0.4290(3) 0.0188(4) 0.146(2) Uani 1 1 d .
O214 O 0.2580(5) 0.3599(5) -0.0465(3) 0.140(2) Uani 1 1 d .
N301 n 0.6879(8) 0.2213(7) 0.5064(4) 0.173(4) Uani 1 1 d .
C302 C 0.5836(8) 0.2871(7) 0.5226(3) 0.110(3) Uani 1 1 d .
C303 C 0.4536(7) 0.3730(6) 0.5463(4) 0.107(2) Uani 1 1 d .
H30C H 0.4381 0.3771 0.6043 0.161 Uiso 1 1 calc R
H30D H 0.4002 0.3448 0.5312 0.161 Uiso 1 1 calc R
H30E H 0.4347 0.4550 0.5194 0.161 Uiso 1 1 calc R

loop_
_atom_site_aniso_label
_atom_site_aniso_U_11
_atom_site_aniso_U_22
_atom_site_aniso_U_33
_atom_site_aniso_U_23
_atom_site_aniso_U_13
_atom_site_aniso_U_12
Co 0.01921(18) 0.02546(19) 0.02538(19) -0.00249(13) -0.00116(13) -0.01057(14)
N1 0.0232(11) 0.0311(12) 0.0318(12) -0.0009(9) -0.0011(9) -0.0138(10)
C1 0.0286(14) 0.0269(13) 0.0317(14) -0.0039(11) 0.0011(11) -0.0131(11)
Cl1 0.0348(4) 0.0458(4) 0.0339(4) 0.0016(3) -0.0047(3) -0.0205(3)
N2 0.0289(12) 0.0299(12) 0.0333(12) -0.0026(9) -0.0056(10) -0.0119(10)
C2 0.0355(16) 0.0489(18) 0.0367(15) -0.0066(13) -0.0056(12) -0.0234(14)
Cl2 0.0324(4) 0.0327(4) 0.0377(4) -0.0031(3) -0.0049(3) -0.0137(3)
N3 0.0287(12) 0.0322(12) 0.0355(13) -0.0052(10) -0.0012(10) -0.0149(11)
C3 0.0301(14) 0.0317(14) 0.0297(13) 0.0002(11) -0.0043(11) -0.0182(12)
N4 0.0259(12) 0.0342(13) 0.0335(12) -0.0011(10) -0.0028(9) -0.0139(10)
C4 0.0309(15) 0.0434(17) 0.0368(16) -0.0084(13) -0.0018(12) -0.0099(13)
C5 0.0229(13) 0.0313(14) 0.0349(14) -0.0062(12) -0.0031(11) -0.0090(11)
C6 0.0485(19) 0.0348(16) 0.0435(17) 0.0021(13) -0.0037(14) -0.0202(14)
C10 0.0267(14) 0.0374(15) 0.0318(14) -0.0001(11) 0.0018(11) -0.0163(12)
N11 0.0224(11) 0.0284(11) 0.0300(11) -0.0030(9) -0.0011(9) -0.0102(9)
C11 0.0224(13) 0.0311(14) 0.0311(13) -0.0058(11) 0.0045(10) -0.0145(11)
N12 0.0216(11) 0.0328(12) 0.0341(12) -0.0032(10) -0.0017(9) -0.0098(10)
C12 0.0231(13) 0.0327(14) 0.0384(15) -0.0073(11) 0.0056(11) -0.0129(11)
N13 0.0184(11) 0.0287(12) 0.0419(13) -0.0057(10) -0.0005(9) -0.0087(9)
C13 0.0200(13) 0.0349(15) 0.0518(18) -0.0033(13) -0.0090(12) -0.0079(12)
C14 0.0174(12) 0.0320(15) 0.0516(17) 0.0012(13) -0.0094(12) -0.0076(11)
C15 0.0283(15) 0.0370(17) 0.063(2) -0.0078(15) 0.0059(14) -0.0134(13)
C16 0.0352(17) 0.0418(18) 0.070(2) -0.0168(16) 0.0020(16) -0.0108(15)
C17 0.053(2) 0.0318(17) 0.087(3) -0.0025(17) -0.027(2) -0.0174(16)
C18 0.070(3) 0.052(2) 0.065(2) 0.0149(18) -0.026(2) -0.040(2)
C19 0.0448(18) 0.0497(19) 0.0478(18) 0.0060(15) -0.0144(15) -0.0232(16)
C20 0.0311(14) 0.0392(15) 0.0298(14) -0.0083(11) 0.0015(11) -0.0188(13)
N21 0.0238(11) 0.0352(12) 0.0280(11) -0.0011(9) -0.0019(9) -0.0175(10)
C21 0.0286(14) 0.0314(14) 0.0298(13) -0.0036(11) -0.0044(11) -0.0144(11)
N22 0.0283(12) 0.0406(13) 0.0306(12) -0.0016(10) -0.0025(9) -0.0214(11)
C22 0.0370(15) 0.0368(15) 0.0360(15) -0.0053(12) -0.0073(12) -0.0210(13)
N23 0.0278(12) 0.0379(13) 0.0383(13) -0.0002(10) -0.0056(10) -0.0205(11)
C23 0.0346(16) 0.0453(17) 0.0469(17) 0.0048(13) -0.0063(13) -0.0297(14)
C24 0.0328(15) 0.0390(16) 0.0426(16) -0.0004(12) -0.0028(12) -0.0274(13)
C25 0.0400(17) 0.0494(19) 0.0479(18) -0.0064(14) -0.0076(14) -0.0249(15)
C26 0.048(2) 0.064(2) 0.059(2) 0.0075(18) -0.0223(17) -0.0322(19)
C27 0.0328(18) 0.054(2) 0.090(3) 0.013(2) -0.0104(19) -0.0177(17)
C28 0.044(2) 0.052(2) 0.078(3) -0.0117(19) 0.0118(19) -0.0217(18)
C29 0.0441(18) 0.055(2) 0.0451(18) -0.0062(15) 0.0019(14) -0.0303(16)
C30 0.0269(14) 0.0371(15) 0.0296(14) 0.0010(11) -0.0045(11) -0.0149(12)
N31 0.0250(11) 0.0267(11) 0.0296(11) -0.0021(9) -0.0011(9) -0.0106(9)
C31 0.0224(13) 0.0325(14) 0.0308(14) 0.0027(11) -0.0042(10) -0.0127(11)
N32 0.0319(12) 0.0279(12) 0.0346(12) -0.0003(9) -0.0020(10) -0.0129(10)
C32 0.0290(14) 0.0313(14) 0.0371(15) 0.0063(11) -0.0106(11) -0.0139(12)
N33 0.0275(12) 0.0261(11) 0.0388(13) 0.0014(10) -0.0044(10) -0.0101(10)
C33 0.0369(16) 0.0269(14) 0.0478(17) -0.0050(12) -0.0041(13) -0.0095(13)
C34 0.0348(16) 0.0219(13) 0.0563(19) -0.0044(12) -0.0116(14) -0.0087(12)
C35 0.049(2) 0.0447(19) 0.062(2) 0.0064(16) -0.0167(17) -0.0269(16)
C36 0.057(2) 0.054(2) 0.080(3) 0.005(2) -0.003(2) -0.0326(19)
C37 0.044(2) 0.056(2) 0.122(4) -0.029(2) -0.005(2) -0.0292(19)
C38 0.056(2) 0.074(3) 0.088(3) -0.026(2) -0.017(2) -0.032(2)
C39 0.052(2) 0.051(2) 0.057(2) -0.0146(17) -0.0141(17) -0.0174(17)
O111 0.0674(17) 0.0719(17) 0.0395(13) 0.0104(12) -0.0118(11) -0.0425(15)
O112 0.144(4) 0.064(2) 0.074(2) -0.0228(16) -0.003(2) -0.017(2)
O113 0.144(3) 0.149(3) 0.065(2) 0.014(2) 0.002(2) -0.121(3)
O114 0.0476(17) 0.165(4) 0.0577(18) -0.016(2) -0.0212(14) -0.023(2)
O211 0.0384(14) 0.0435(15) 0.134(3) -0.0040(16) -0.0023(16) -0.0083(12)
O212 0.112(3) 0.091(3) 0.126(3) 0.011(2) 0.070(3) 0.003(2)
O213 0.100(3) 0.0480(19) 0.317(7) -0.005(3) -0.091(4) -0.035(2)
O214 0.146(4) 0.140(4) 0.104(3) -0.021(3) -0.081(3) -0.017(3)
N301 0.189(7) 0.207(7) 0.179(6) -0.153(6) 0.116(6) -0.145(6)
C302 0.170(7) 0.144(6) 0.075(3) -0.064(4) 0.052(4) -0.128(6)
C303 0.148(6) 0.124(5) 0.098(4) 0.000(4) -0.018(4) -0.103(5)

loop_
_atom_type_symbol
_atom_type_description
_atom_type_scat_dispersion_real
_atom_type_scat_dispersion_imag
_atom_type_scat_source
C C 0.0033 0.0016 'International Tables Vol C Tables 4.2.6.8 and 6.1.1.4'
H H 0.0000 0.0000 'International Tables Vol C Tables 4.2.6.8 and 6.1.1.4'
N N 0.0061 0.0033 'International Tables Vol C Tables 4.2.6.8 and 6.1.1.4'
O O 0.0106 0.0060 'International Tables Vol C Tables 4.2.6.8 and 6.1.1.4'
Cl Cl 0.1484 0.1585 'International Tables Vol C Tables 4.2.6.8 and 6.1.1.4'
Co Co 0.3494 0.9721 'International Tables Vol C Tables 4.2.6.8 and 6.1.1.4'

loop_
_geom_angle_atom_site_label_1
_geom_angle_atom_site_label_2
_geom_angle_atom_site_label_3
_geom_angle
N21 Co N11 106.84(9)
N21 Co N31 106.11(9)
N11 Co N31 106.02(8)
N21 Co N2 162.78(8)
N11 Co N2 81.05(9)
N31 Co N2 85.69(9)
N21 Co N3 85.33(9)
N11 Co N3 162.57(9)
N31 Co N3 81.66(9)
N2 Co N3 84.02(9)
N21 Co N4 80.92(8)
N11 Co N4 85.04(8)
N31 Co N4 163.97(9)
N2 Co N4 84.63(9)
N3 Co N4 84.65(9)
C30 N1 C20 112.8(2)
C30 N1 C10 112.8(2)
C20 N1 C10 112.6(2)
N2 C1 C2 179.5(3)
O112 Cl1 O113 112.3(3)
O112 Cl1 O114 111.5(3)
O113 Cl1 O114 109.4(3)
O112 Cl1 O111 108.72(19)
O113 Cl1 O111 107.53(18)
O114 Cl1 O111 107.27(17)
C1 N2 Co 171.1(2)
O213 Cl2 O212 114.1(4)
O213 Cl2 O214 108.4(3)
O212 Cl2 O214 103.4(4)
O213 Cl2 O211 110.8(2)
O212 Cl2 O211 108.7(2)
O214 Cl2 O211 111.3(2)
C3 N3 Co 171.8(2)
N3 C3 C4 178.9(3)
C5 N4 Co 171.7(2)
N4 C5 C6 179.7(3)
N1 C10 C11 108.0(2)
N12 N11 C11 109.6(2)
N12 N11 Co 124.99(17)
C11 N11 Co 124.87(18)
N11 C11 C12 107.5(2)
N11 C11 C10 119.6(2)
C12 C11 C10 132.8(2)
N11 N12 N13 105.9(2)
N13 C12 C11 105.1(2)
N12 N13 C12 112.0(2)
N12 N13 C13 119.3(2)
C12 N13 C13 128.7(2)
N13 C13 C14 111.8(2)
C15 C14 C19 119.0(3)
C15 C14 C13 120.4(3)
C19 C14 C13 120.6(3)
C16 C15 C14 120.0(3)
C15 C16 C17 120.3(3)
C18 C17 C16 119.8(3)
C17 C18 C19 120.3(3)
C18 C19 C14 120.6(4)
N1 C20 C21 107.9(2)
N22 N21 C21 109.4(2)
N22 N21 Co 125.00(17)
C21 N21 Co 124.99(17)
N21 C21 C22 108.1(2)
N21 C21 C20 119.3(2)
C22 C21 C20 132.6(3)
N23 N22 N21 105.9(2)
N23 C22 C21 104.9(2)
N22 N23 C22 111.7(2)
N22 N23 C23 119.6(2)
C22 N23 C23 128.7(3)
N23 C23 C24 112.5(2)
C25 C24 C29 118.8(3)
C25 C24 C23 120.9(3)
C29 C24 C23 120.3(3)
C24 C25 C26 120.6(3)
C27 C26 C25 119.7(4)
C26 C27 C28 120.8(3)
C27 C28 C29 119.8(4)
C28 C29 C24 120.3(3)
N1 C30 C31 107.8(2)
N32 N31 C31 109.8(2)
N32 N31 Co 125.61(17)
C31 N31 Co 124.41(18)
N31 C31 C32 107.5(2)
N31 C31 C30 119.3(2)
C32 C31 C30 133.0(2)
N31 N32 N33 106.1(2)
N33 C32 C31 104.9(2)
C32 N33 N32 111.7(2)
C32 N33 C33 128.8(2)
N32 N33 C33 119.4(2)
N33 C33 C34 113.7(2)
C39 C34 C35 119.7(3)
C39 C34 C33 119.4(3)
C35 C34 C33 120.9(3)
C36 C35 C34 119.8(4)
C35 C36 C37 119.8(4)
C38 C37 C36 119.8(4)
C37 C38 C39 120.5(4)
C34 C39 C38 120.3(4)
N301 C302 C303 176.8(7)

loop_
_geom_bond_atom_site_label_1
_geom_bond_atom_site_label_2
_geom_bond_distance
Co N21 2.154(2)
Co N11 2.155(2)
Co N31 2.156(2)
Co N2 2.221(2)
Co N3 2.224(2)
Co N4 2.250(2)
N1 C30 1.465(3)
N1 C20 1.472(4)
N1 C10 1.477(3)
C1 N2 1.151(4)
C1 C2 1.463(4)
Cl1 O112 1.398(3)
Cl1 O113 1.420(3)
Cl1 O114 1.430(3)
Cl1 O111 1.443(2)
Cl2 O213 1.379(3)
Cl2 O212 1.384(4)
Cl2 O214 1.390(4)
Cl2 O211 1.423(3)
N3 C3 1.139(4)
C3 C4 1.465(4)
N4 C5 1.135(4)
C5 C6 1.469(4)
C10 C11 1.496(4)
N11 N12 1.336(3)
N11 C11 1.363(3)
C11 C12 1.375(4)
N12 N13 1.339(3)
C12 N13 1.344(4)
N13 C13 1.485(3)
C13 C14 1.506(4)
C14 C15 1.397(5)
C14 C19 1.392(5)
C15 C16 1.388(5)
C16 C17 1.386(5)
C17 C18 1.379(6)
C18 C19 1.382(5)
C20 C21 1.506(4)
N21 N22 1.334(3)
N21 C21 1.357(3)
C21 C22 1.360(4)
N22 N23 1.332(3)
C22 N23 1.354(4)
N23 C23 1.488(3)
C23 C24 1.505(4)
C24 C25 1.390(4)
C24 C29 1.393(5)
C25 C26 1.395(5)
C26 C27 1.373(6)
C27 C28 1.375(6)
C28 C29 1.395(5)
C30 C31 1.493(4)
N31 N32 1.319(3)
N31 C31 1.370(3)
C31 C32 1.371(4)
N32 N33 1.347(3)
C32 N33 1.347(4)
N33 C33 1.475(4)
C33 C34 1.516(4)
C34 C39 1.385(5)
C34 C35 1.386(5)
C35 C36 1.390(5)
C36 C37 1.407(6)
C37 C38 1.358(7)
C38 C39 1.391(6)
N301 C302 1.147(10)
C302 C303 1.450(10)
